data_7718972
loop_
_publ_author_name
'Baig, K. Mohamed Yusuf'
'Marimuthu, Sundaramoorthy'
'Maduraiveeran, Govindhan'
'Kole, Goutam Kumar'

_publ_section_title
;
 One-dimensional nickel(II) coordination polymers of
 9-anthracenyl-4'-benzoate and bispyridyl linkers as efficient
 electrocatalysts for hydrogen and oxygen evolution reactions.
;
_journal_issue 28
_journal_name_full 'Dalton transactions (Cambridge, England : 2003)'
_journal_page_first 11025
_journal_page_last 11035
_journal_paper_doi 10.1039/d5dt00760g
_journal_volume 54
_journal_year 2025
_chemical_formula_sum 'C56 H44 N2 Ni O6'
_chemical_formula_weight 899.64
_space_group_crystal_system monoclinic
_space_group_IT_number 15
_space_group_name_Hall '-C 2yc'
_space_group_name_H-M_alt 'C 1 2/c 1'
_atom_sites_solution_hydrogens mixed
_atom_sites_solution_primary difmap
_audit_creation_method SHELXL-2018/3
_audit_update_record
;
2025-01-08 deposited with the CCDC.	2025-06-13 downloaded from the CCDC.
;
_cell_angle_alpha 90
_cell_angle_beta 109.975(2)
_cell_angle_gamma 90
_cell_formula_units_Z 4
_cell_length_a 26.2107(13)
_cell_length_b 13.7415(6)
_cell_length_c 13.3650(8)
_cell_measurement_reflns_used 9994
_cell_measurement_temperature 298(2)
_cell_measurement_theta_max 28.28
_cell_measurement_theta_min 2.87
_cell_volume 4524.1(4)
_computing_structure_refinement 'SHELXL-2018/3 (Sheldrick, 2018)'
_computing_structure_solution 'SHELXT 2018/2 (Sheldrick, 2018)'
_diffrn_ambient_temperature 298(2)
_diffrn_measured_fraction_theta_full 0.998
_diffrn_measured_fraction_theta_max 0.998
_diffrn_measurement_device_type 'Bruker D8 Quest with Photo II detector'
_diffrn_radiation_type MoK\a
_diffrn_radiation_wavelength 0.71073
_diffrn_reflns_av_R_equivalents 0.0626
_diffrn_reflns_av_unetI/netI 0.0368
_diffrn_reflns_Laue_measured_fraction_full 0.998
_diffrn_reflns_Laue_measured_fraction_max 0.998
_diffrn_reflns_limit_h_max 32
_diffrn_reflns_limit_h_min -32
_diffrn_reflns_limit_k_max 16
_diffrn_reflns_limit_k_min -16
_diffrn_reflns_limit_l_max 16
_diffrn_reflns_limit_l_min -16
_diffrn_reflns_number 40518
_diffrn_reflns_point_group_measured_fraction_full 0.998
_diffrn_reflns_point_group_measured_fraction_max 0.998
_diffrn_reflns_theta_full 25.242
_diffrn_reflns_theta_max 26.021
_diffrn_reflns_theta_min 2.535
_exptl_absorpt_coefficient_mu 0.484
_exptl_absorpt_correction_T_max 0.7457
_exptl_absorpt_correction_T_min 0.5191
_exptl_absorpt_correction_type multi-scan
_exptl_absorpt_process_details 'SadAbs 2016/2 (Bruker AXS)'
_exptl_crystal_colour yellow
_exptl_crystal_density_diffrn 1.321
_exptl_crystal_description block
_exptl_crystal_F_000 1880
_exptl_crystal_size_max 0.254
_exptl_crystal_size_mid 0.211
_exptl_crystal_size_min 0.132
_refine_diff_density_max 0.979
_refine_diff_density_min -0.365
_refine_diff_density_rms 0.106
_refine_ls_extinction_method none
_refine_ls_goodness_of_fit_ref 1.117
_refine_ls_hydrogen_treatment mixed
_refine_ls_matrix_type full
_refine_ls_number_parameters 314
_refine_ls_number_reflns 4458
_refine_ls_number_restraints 131
_refine_ls_restrained_S_all 1.206
_refine_ls_R_factor_all 0.0537
_refine_ls_R_factor_gt 0.0435
_refine_ls_shift/su_max 0.000
_refine_ls_shift/su_mean 0.000
_refine_ls_structure_factor_coef Fsqd
_refine_ls_weighting_details 'w=1/[\s^2^(Fo^2^)+(0.0817P)^2^+3.2075P] where P=(Fo^2^+2Fc^2^)/3'
_refine_ls_weighting_scheme calc
_refine_ls_wR_factor_gt 0.1209
_refine_ls_wR_factor_ref 0.1375
_reflns_Friedel_coverage 0.000
_reflns_number_gt 3888
_reflns_number_total 4458
_reflns_threshold_expression 'I > 2\s(I)'
_cod_data_source_file d5dt00760g2.cif
_cod_data_source_block YB87C
_cod_depositor_comments 'Adding full bibliography for 7718970--7718972.cif.'
_cod_original_sg_symbol_H-M 'C 2/c'
_cod_database_code 7718972
_shelx_shelxl_version_number 2018/3
_shelx_space_group_comment
;
The symmetry employed for this shelxl refinement is uniquely defined
by the following loop, which should always be used as a source of
symmetry information in preference to the above space-group names.
They are only intended as comments.
;
_shelx_estimated_absorpt_t_min 0.887
_shelx_estimated_absorpt_t_max 0.939
_exptl_absorpt_special_details '\f and \w scans'

loop_
_space_group_symop_operation_xyz
'x, y, z'
'-x, y, -z+1/2'
'x+1/2, y+1/2, z'
'-x+1/2, y+1/2, -z+1/2'
'-x, -y, -z'
'x, -y, z-1/2'
'-x+1/2, -y+1/2, -z'
'x+1/2, -y+1/2, z-1/2'

loop_
_atom_site_label
_atom_site_type_symbol
_atom_site_fract_x
_atom_site_fract_y
_atom_site_fract_z
_atom_site_U_iso_or_equiv
_atom_site_adp_type
_atom_site_occupancy
_atom_site_site_symmetry_order
_atom_site_calc_flag
_atom_site_refinement_flags_posn
_atom_site_refinement_flags_adp
_atom_site_refinement_flags_occupancy
_atom_site_disorder_assembly
_atom_site_disorder_group
Ni1 Ni 0.500000 0.08874(2) 0.750000 0.02419(14) Uani 1 2 d S T P . .
C1 C 0.37735(9) 0.08440(15) 0.65450(19) 0.0341(5) Uani 1 1 d . . . . .
N1 N 0.500000 0.24398(18) 0.750000 0.0340(6) Uani 1 2 d S T P . .
O1 O 0.42308(6) 0.08540(10) 0.64167(12) 0.0346(4) Uani 1 1 d . . . . .
O3 O 0.53202(7) 0.08527(11) 0.62758(13) 0.0372(4) Uani 1 1 d D . . . .
H3A H 0.5688(4) 0.100(2) 0.659(3) 0.074(11) Uiso 1 1 d D . . . .
C3 C 0.33907(9) -0.00414(18) 0.48146(19) 0.0397(5) Uani 1 1 d . . . . .
H3 H 0.374466 -0.019338 0.486662 0.048 Uiso 1 1 calc R U . . .
O2 O 0.36912(7) 0.10619(14) 0.73885(14) 0.0483(5) Uani 1 1 d . . . . .
C2 C 0.32989(9) 0.05121(17) 0.56029(17) 0.0351(5) Uani 1 1 d . . . . .
N2 N 0.500000 0.93214(18) 0.750000 0.0353(6) Uani 1 2 d S T P . .
C9 C 0.18837(10) -0.1484(2) 0.2712(2) 0.0450(6) Uani 1 1 d . . . . .
C8 C 0.19875(9) -0.0481(2) 0.28617(19) 0.0413(5) Uani 1 1 d . . . . .
C7 C 0.27663(10) 0.0725(2) 0.5517(2) 0.0446(6) Uani 1 1 d . . . . .
H7 H 0.269740 0.107812 0.605127 0.054 Uiso 1 1 calc R U . . .
C6 C 0.23371(10) 0.0412(2) 0.4636(2) 0.0478(6) Uani 1 1 d . . . . .
H6 H 0.198330 0.057166 0.457794 0.057 Uiso 1 1 calc R U . . .
C5 C 0.24289(9) -0.01365(18) 0.38400(19) 0.0384(5) Uani 1 1 d . . . . .
C4 C 0.29618(9) -0.03704(19) 0.39509(19) 0.0419(6) Uani 1 1 d . . . . .
H4 H 0.303074 -0.075312 0.343738 0.050 Uiso 1 1 calc R U . . .
C10 C 0.21233(12) -0.2182(2) 0.3529(2) 0.0572(7) Uani 1 1 d . . . . .
H10 H 0.234585 -0.196571 0.419486 0.069 Uiso 1 1 calc R U . . .
C11 C 0.20360(15) -0.3147(2) 0.3363(3) 0.0689(9) Uani 1 1 d . . . . .
H11 H 0.219230 -0.358186 0.391628 0.083 Uiso 1 1 calc R U . . .
C12 C 0.17097(16) -0.3499(3) 0.2357(3) 0.0760(10) Uani 1 1 d . . . . .
H12 H 0.166399 -0.416626 0.224386 0.091 Uiso 1 1 calc R U . . .
C13 C 0.14655(14) -0.2882(3) 0.1565(3) 0.0714(10) Uani 1 1 d . . . . .
H13 H 0.125073 -0.312762 0.090754 0.086 Uiso 1 1 calc R U . . .
C14 C 0.15277(12) -0.1842(2) 0.1707(2) 0.0548(7) Uani 1 1 d . . . . .
C15 C 0.12551(13) -0.1186(3) 0.0933(2) 0.0618(8) Uani 1 1 d . . . . .
H15 H 0.101667 -0.142002 0.029027 0.074 Uiso 1 1 calc R U . . .
C16 C 0.13223(11) -0.0189(3) 0.1074(2) 0.0562(7) Uani 1 1 d . . . . .
C17 C 0.10378(15) 0.0489(3) 0.0280(3) 0.0812(11) Uani 1 1 d . . . . .
H17 H 0.078335 0.026185 -0.034872 0.097 Uiso 1 1 calc R U . . .
C18 C 0.11269(18) 0.1448(3) 0.0413(3) 0.0896(13) Uani 1 1 d . . . . .
H18 H 0.093436 0.187562 -0.012239 0.108 Uiso 1 1 calc R U . . .
C19 C 0.15094(16) 0.1817(3) 0.1357(3) 0.0802(11) Uani 1 1 d . . . . .
H19 H 0.156681 0.248456 0.143840 0.096 Uiso 1 1 calc R U . . .
C20 C 0.17952(13) 0.1203(2) 0.2149(3) 0.0603(8) Uani 1 1 d . . . . .
H20 H 0.204962 0.145650 0.276256 0.072 Uiso 1 1 calc R U . . .
C21 C 0.17111(10) 0.0184(2) 0.2053(2) 0.0465(6) Uani 1 1 d . . . . .
C22 C 0.54453(12) 0.29524(18) 0.7572(2) 0.0474(6) Uani 1 1 d . U . . .
H22 H 0.576117 0.261472 0.762602 0.057 Uiso 1 1 calc R U . . .
C23 C 0.54599(15) 0.3955(2) 0.7570(3) 0.0624(8) Uani 1 1 d . U . . .
H23 H 0.577955 0.427549 0.761479 0.075 Uiso 1 1 calc R U . . .
C24 C 0.500000 0.4488(3) 0.750000 0.0599(10) Uani 1 2 d S TU P . .
C25 C 0.51754(19) 0.5546(4) 0.7475(4) 0.0365(10) Uani 0.5 1 d . U P . .
C26 C 0.4808(2) 0.6206(4) 0.7476(4) 0.0383(10) Uani 0.5 1 d . U P . .
H1 H 0.4487(14) 0.587(2) 0.756(2) 0.053(9) Uiso 1 1 d . . . . .
C27 C 0.500000 0.7269(3) 0.750000 0.0676(11) Uani 1 2 d S TU P . .
C28 C 0.54626(17) 0.7800(2) 0.7644(3) 0.0692(8) Uani 1 1 d . U . . .
H28 H 0.578945 0.747969 0.774902 0.083 Uiso 1 1 calc R U . . .
C29 C 0.54486(13) 0.88055(19) 0.7634(2) 0.0530(7) Uani 1 1 d . U . . .
H29 H 0.576985 0.913999 0.772547 0.064 Uiso 1 1 calc R U . . .
C30 C 0.51042(12) 0.1334(2) 0.5283(2) 0.0553(7) Uani 1 1 d . . . . .
H30A H 0.532667 0.119872 0.485885 0.083 Uiso 1 1 calc R U . . .
H30B H 0.509819 0.202327 0.539843 0.083 Uiso 1 1 calc R U . . .
H30C H 0.474152 0.110801 0.491841 0.083 Uiso 1 1 calc R U . . .

loop_
_atom_site_aniso_label
_atom_site_aniso_U_11
_atom_site_aniso_U_22
_atom_site_aniso_U_33
_atom_site_aniso_U_23
_atom_site_aniso_U_13
_atom_site_aniso_U_12
Ni1 0.0259(2) 0.0202(2) 0.0241(2) 0.000 0.00544(15) 0.000
C1 0.0301(11) 0.0355(11) 0.0327(12) -0.0002(8) 0.0054(9) -0.0034(8)
N1 0.0410(15) 0.0226(12) 0.0348(14) 0.000 0.0083(11) 0.000
O1 0.0276(8) 0.0419(9) 0.0301(8) -0.0011(6) 0.0046(6) -0.0052(6)
O3 0.0365(9) 0.0459(9) 0.0274(8) 0.0037(6) 0.0085(7) 0.0016(7)
C3 0.0272(11) 0.0510(14) 0.0391(13) -0.0054(10) 0.0090(10) 0.0007(9)
O2 0.0355(9) 0.0728(12) 0.0349(10) -0.0132(8) 0.0100(8) -0.0084(8)
C2 0.0292(11) 0.0414(12) 0.0310(11) -0.0001(9) 0.0056(9) -0.0040(9)
N2 0.0534(17) 0.0203(11) 0.0333(14) 0.000 0.0161(12) 0.000
C9 0.0353(12) 0.0614(16) 0.0384(13) -0.0096(11) 0.0127(10) -0.0135(11)
C8 0.0284(11) 0.0608(15) 0.0334(12) -0.0065(11) 0.0087(9) -0.0032(10)
C7 0.0333(12) 0.0592(15) 0.0407(14) -0.0141(11) 0.0117(10) -0.0024(11)
C6 0.0252(11) 0.0701(17) 0.0465(14) -0.0128(13) 0.0101(10) -0.0001(11)
C5 0.0294(11) 0.0498(13) 0.0325(12) -0.0038(10) 0.0059(9) -0.0043(9)
C4 0.0338(12) 0.0545(15) 0.0352(12) -0.0101(11) 0.0091(10) -0.0009(10)
C10 0.0546(17) 0.0630(18) 0.0500(16) -0.0019(13) 0.0124(13) -0.0165(13)
C11 0.076(2) 0.0613(19) 0.068(2) 0.0037(16) 0.0234(17) -0.0161(16)
C12 0.087(3) 0.063(2) 0.084(3) -0.0159(19) 0.037(2) -0.0279(18)
C13 0.073(2) 0.081(2) 0.060(2) -0.0282(18) 0.0216(17) -0.0347(18)
C14 0.0479(15) 0.0739(19) 0.0425(15) -0.0162(14) 0.0154(13) -0.0174(14)
C15 0.0501(16) 0.091(2) 0.0386(15) -0.0210(15) 0.0073(13) -0.0152(16)
C16 0.0403(14) 0.088(2) 0.0348(14) -0.0056(14) 0.0060(11) 0.0056(14)
C17 0.070(2) 0.109(3) 0.0469(19) -0.0040(19) -0.0018(16) 0.024(2)
C18 0.091(3) 0.105(3) 0.056(2) 0.013(2) 0.003(2) 0.042(2)
C19 0.085(3) 0.074(2) 0.077(3) 0.0099(18) 0.022(2) 0.0296(19)
C20 0.0518(17) 0.0662(18) 0.0564(18) -0.0016(15) 0.0099(14) 0.0123(14)
C21 0.0337(13) 0.0656(17) 0.0383(14) -0.0049(12) 0.0097(11) 0.0036(11)
C22 0.0530(14) 0.0331(12) 0.0535(15) -0.0005(10) 0.0151(12) -0.0101(10)
C23 0.0838(19) 0.0365(13) 0.0578(16) 0.0020(12) 0.0126(14) -0.0238(12)
C24 0.096(3) 0.0275(16) 0.0412(18) 0.000 0.0044(18) 0.000
C25 0.040(2) 0.026(2) 0.044(2) -0.0017(18) 0.016(2) -0.0027(15)
C26 0.044(2) 0.028(2) 0.046(2) 0.0017(18) 0.018(2) -0.0021(15)
C27 0.119(3) 0.0315(17) 0.047(2) 0.000 0.021(2) 0.000
C28 0.107(2) 0.0383(14) 0.0617(17) 0.0022(12) 0.0274(16) 0.0257(14)
C29 0.0707(17) 0.0328(12) 0.0567(16) 0.0005(11) 0.0233(13) 0.0137(12)
C30 0.0584(17) 0.0705(19) 0.0350(14) 0.0119(13) 0.0135(12) 0.0010(14)

loop_
_atom_type_symbol
_atom_type_description
_atom_type_scat_dispersion_real
_atom_type_scat_dispersion_imag
_atom_type_scat_source
C C 0.0033 0.0016 'International Tables Vol C Tables 4.2.6.8 and 6.1.1.4'
H H 0.0000 0.0000 'International Tables Vol C Tables 4.2.6.8 and 6.1.1.4'
N N 0.0061 0.0033 'International Tables Vol C Tables 4.2.6.8 and 6.1.1.4'
O O 0.0106 0.0060 'International Tables Vol C Tables 4.2.6.8 and 6.1.1.4'
Ni Ni 0.3393 1.1124 'International Tables Vol C Tables 4.2.6.8 and 6.1.1.4'

loop_
_geom_angle_atom_site_label_1
_geom_angle_atom_site_label_2
_geom_angle_atom_site_label_3
_geom_angle
_geom_angle_site_symmetry_1
_geom_angle_site_symmetry_3
_geom_angle_publ_flag
O1 Ni1 O1 177.42(8) . 2_656 ?
O1 Ni1 O3 90.44(7) . . ?
O1 Ni1 O3 89.50(6) 2_656 . ?
O1 Ni1 O3 89.50(7) . 2_656 ?
O1 Ni1 O3 90.44(7) 2_656 2_656 ?
O3 Ni1 O3 177.37(9) . 2_656 ?
O1 Ni1 N1 91.29(4) . . ?
O1 Ni1 N1 91.29(4) 2_656 . ?
O3 Ni1 N1 91.31(4) . . ?
O3 Ni1 N1 91.31(4) 2_656 . ?
O1 Ni1 N2 88.71(4) . 1_545 ?
O1 Ni1 N2 88.71(4) 2_656 1_545 ?
O3 Ni1 N2 88.69(4) . 1_545 ?
O3 Ni1 N2 88.69(4) 2_656 1_545 ?
N1 Ni1 N2 180.0 . 1_545 ?
O2 C1 O1 125.4(2) . . ?
O2 C1 C2 118.5(2) . . ?
O1 C1 C2 116.0(2) . . ?
C22 N1 C22 116.5(3) . 2_656 ?
C22 N1 Ni1 121.75(15) . . ?
C22 N1 Ni1 121.75(15) 2_656 . ?
C1 O1 Ni1 130.89(15) . . ?
C30 O3 Ni1 125.95(16) . . ?
C4 C3 C2 120.7(2) . . ?
C3 C2 C7 118.9(2) . . ?
C3 C2 C1 119.6(2) . . ?
C7 C2 C1 121.5(2) . . ?
C29 N2 C29 115.7(3) 2_656 . ?
C29 N2 Ni1 122.17(17) 2_656 1_565 ?
C29 N2 Ni1 122.16(17) . 1_565 ?
C8 C9 C10 122.4(2) . . ?
C8 C9 C14 120.1(3) . . ?
C10 C9 C14 117.5(3) . . ?
C9 C8 C21 120.1(2) . . ?
C9 C8 C5 119.2(2) . . ?
C21 C8 C5 120.4(2) . . ?
C6 C7 C2 120.2(2) . . ?
C5 C6 C7 121.0(2) . . ?
C6 C5 C4 118.3(2) . . ?
C6 C5 C8 123.8(2) . . ?
C4 C5 C8 117.9(2) . . ?
C3 C4 C5 120.9(2) . . ?
C11 C10 C9 121.9(3) . . ?
C10 C11 C12 120.5(3) . . ?
C13 C12 C11 120.5(3) . . ?
C12 C13 C14 121.5(3) . . ?
C15 C14 C9 119.0(3) . . ?
C15 C14 C13 122.9(3) . . ?
C9 C14 C13 118.1(3) . . ?
C14 C15 C16 122.4(3) . . ?
C15 C16 C17 122.5(3) . . ?
C15 C16 C21 119.3(3) . . ?
C17 C16 C21 118.2(3) . . ?
C18 C17 C16 121.6(3) . . ?
C17 C18 C19 120.7(3) . . ?
C20 C19 C18 120.5(4) . . ?
C19 C20 C21 121.0(3) . . ?
C8 C21 C20 123.2(2) . . ?
C8 C21 C16 118.8(3) . . ?
C20 C21 C16 118.1(3) . . ?
N1 C22 C23 123.4(3) . . ?
C22 C23 C24 120.3(3) . . ?
C23 C24 C23 116.2(3) 2_656 . ?
C23 C24 C25 104.1(2) 2_656 2_656 ?
C23 C24 C25 139.6(3) . 2_656 ?
C23 C24 C25 139.7(3) 2_656 . ?
C23 C24 C25 104.1(2) . . ?
C25 C24 C25 36.0(4) 2_656 . ?
C26 C25 C25 91.1(4) 2_656 2_656 ?
C26 C25 C26 48.2(5) 2_656 . ?
C25 C25 C26 43.4(3) 2_656 . ?
C26 C25 C24 162.7(5) 2_656 . ?
C25 C25 C24 72.01(18) 2_656 . ?
C26 C25 C24 115.3(4) . . ?
C25 C26 C26 88.4(4) 2_656 2_656 ?
C25 C26 C25 45.5(5) 2_656 . ?
C26 C26 C25 43.4(3) 2_656 . ?
C25 C26 C27 159.4(6) 2_656 . ?
C26 C26 C27 71.33(19) 2_656 . ?
C25 C26 C27 114.6(4) . . ?
C28 C27 C28 115.7(4) 2_656 . ?
C28 C27 C26 140.7(3) 2_656 2_656 ?
C28 C27 C26 103.5(2) . 2_656 ?
C28 C27 C26 103.5(2) 2_656 . ?
C28 C27 C26 140.7(3) . . ?
C26 C27 C26 37.3(4) 2_656 . ?
C27 C28 C29 120.7(3) . . ?
N2 C29 C28 123.6(3) . . ?

loop_
_geom_bond_atom_site_label_1
_geom_bond_atom_site_label_2
_geom_bond_distance
_geom_bond_site_symmetry_2
_geom_bond_publ_flag
Ni1 O1 2.0417(15) . ?
Ni1 O1 2.0417(15) 2_656 ?
Ni1 O3 2.0788(17) . ?
Ni1 O3 2.0789(17) 2_656 ?
Ni1 N1 2.133(2) . ?
Ni1 N2 2.152(2) 1_545 ?
C1 O2 1.254(3) . ?
C1 O1 1.268(3) . ?
C1 C2 1.507(3) . ?
N1 C22 1.338(3) . ?
N1 C22 1.338(3) 2_656 ?
O3 C30 1.417(3) . ?
C3 C4 1.384(3) . ?
C3 C2 1.386(3) . ?
C2 C7 1.392(3) . ?
N2 C29 1.332(3) 2_656 ?
N2 C29 1.332(3) . ?
C9 C8 1.406(4) . ?
C9 C10 1.427(4) . ?
C9 C14 1.436(4) . ?
C8 C21 1.411(4) . ?
C8 C5 1.496(3) . ?
C7 C6 1.390(3) . ?
C6 C5 1.390(3) . ?
C5 C4 1.391(3) . ?
C10 C11 1.351(4) . ?
C11 C12 1.410(5) . ?
C12 C13 1.337(5) . ?
C13 C14 1.443(5) . ?
C14 C15 1.374(5) . ?
C15 C16 1.386(5) . ?
C16 C17 1.418(5) . ?
C16 C21 1.450(4) . ?
C17 C18 1.341(6) . ?
C18 C19 1.410(6) . ?
C19 C20 1.361(5) . ?
C20 C21 1.417(4) . ?
C22 C23 1.379(4) . ?
C23 C24 1.386(4) . ?
C24 C25 1.529(6) 2_656 ?
C24 C25 1.529(6) . ?
C25 C26 0.910(6) 2_656 ?
C25 C25 0.944(9) 2_656 ?
C25 C26 1.324(6) . ?
C26 C26 0.987(10) 2_656 ?
C26 C27 1.541(6) . ?
C27 C28 1.371(4) 2_656 ?
C27 C28 1.371(4) . ?
C28 C29 1.382(4) . ?
